data_2226877
loop_
_publ_author_name
'Barcel\'o-Oliver, Miquel'
'Terr\'on, Angel'
'Garc\'ia-Raso, Angel'
'Turel, Iztok'
'Morell, Marta'

_publ_section_title
;
 Di-\m-chlorido-bis{chlorido[(<i>R</i>)/(<i>S</i>)-1,5-diphenyl-3-(2-pyridyl-\k<i>N</i>)-2-pyrazoline-\k<i>N</i>^2^]zinc(II)}
;
_journal_coeditor_code HB5500
_journal_issue 8
_journal_name_full 'Acta Crystallographica Section E'
_journal_page_first m899
_journal_page_last m900
_journal_paper_doi 10.1107/S1600536810026127
_journal_volume 66
_journal_year 2010
_chemical_formula_iupac '[Zn2 Cl4 (C20 H17 N3)2]'
_chemical_formula_moiety 'C40 H34 Cl4 N6 Zn2'
_chemical_formula_sum 'C40 H34 Cl4 N6 Zn2'
_chemical_formula_weight 871.31
_chemical_name_systematic
;
Di-\m-chlorido-bis{chlorido[(<i>R</i>)/(<i>S</i>)-1,5-diphenyl-3-(2-
pyridyl-\k<i>N</i>)-2-pyrazoline-\k<i>N</i>^2^]zinc(II)}
;
_space_group_IT_number 14
_symmetry_cell_setting monoclinic
_symmetry_space_group_name_Hall '-P 2ybc'
_symmetry_space_group_name_H-M 'P 1 21/c 1'
_atom_sites_solution_hydrogens geom
_atom_sites_solution_primary direct
_atom_sites_solution_secondary difmap
_audit_conform_dict_name cif_core.dic
_audit_conform_dict_version 2.4
_audit_creation_method 'WinGX routine CIF_UPDATE'
_cell_angle_alpha 90
_cell_angle_beta 129.494(18)
_cell_angle_gamma 90
_cell_formula_units_Z 2
_cell_length_a 14.600(3)
_cell_length_b 8.6200(17)
_cell_length_c 19.524(7)
_cell_measurement_reflns_used 2226
_cell_measurement_temperature 150(2)
_cell_measurement_theta_max 25.5
_cell_measurement_theta_min 3
_cell_volume 1896.1(10)
_computing_cell_refinement 'DENZO and SCALEPACK (Otwinowski & Minor, 1997)'
_computing_data_collection 'COLLECT (Nonius, 1998)'
_computing_data_reduction 'DENZO and SCALEPACK (Otwinowski & Minor, 1997)'
_computing_molecular_graphics 'ORTEP-3 for Windows (Farrugia, 1997)'
_computing_publication_material 'SHELXL97 (Sheldrick, 2008) and PLATON (Spek, 2009)'
_computing_structure_refinement 'SHELXL97 (Sheldrick, 2008)'
_computing_structure_solution 'SHELXS97 (Sheldrick, 2008)'
_diffrn_ambient_temperature 150(2)
_diffrn_measured_fraction_theta_full 0.998
_diffrn_measured_fraction_theta_max 0.998
_diffrn_measurement_device_type 'Enraf--Nonius KappaCCD'
_diffrn_measurement_method 'profile fitted /o'
_diffrn_radiation_monochromator graphite
_diffrn_radiation_source 'fine-focus sealed tube'
_diffrn_radiation_type MoK\a
_diffrn_radiation_wavelength 0.71073
_diffrn_reflns_av_R_equivalents 0.0961
_diffrn_reflns_limit_h_max 17
_diffrn_reflns_limit_h_min -16
_diffrn_reflns_limit_k_max 10
_diffrn_reflns_limit_k_min -9
_diffrn_reflns_limit_l_max 23
_diffrn_reflns_limit_l_min -23
_diffrn_reflns_number 17229
_diffrn_reflns_theta_full 25.34
_diffrn_reflns_theta_max 25.34
_diffrn_reflns_theta_min 3.15
_exptl_absorpt_coefficient_mu 1.585
_exptl_absorpt_correction_T_max 0.939
_exptl_absorpt_correction_T_min 0.732
_exptl_absorpt_correction_type multi-scan
_exptl_absorpt_process_details '(SADABS; Bruker, 2000)'
_exptl_crystal_colour orange
_exptl_crystal_density_diffrn 1.526
_exptl_crystal_density_method 'not measured'
_exptl_crystal_description hexagon
_exptl_crystal_F_000 888
_exptl_crystal_size_max 0.21
_exptl_crystal_size_mid 0.15
_exptl_crystal_size_min 0.04
_refine_diff_density_max 0.485
_refine_diff_density_min -0.405
_refine_ls_extinction_method none
_refine_ls_goodness_of_fit_ref 1.042
_refine_ls_hydrogen_treatment constr
_refine_ls_matrix_type full
_refine_ls_number_parameters 235
_refine_ls_number_reflns 3467
_refine_ls_number_restraints 0
_refine_ls_restrained_S_all 1.042
_refine_ls_R_factor_all 0.1085
_refine_ls_R_factor_gt 0.0508
_refine_ls_shift/su_max 0
_refine_ls_shift/su_mean 0
_refine_ls_structure_factor_coef Fsqd
_refine_ls_weighting_details 'calc w=1/[\s^2^(Fo^2^)+(0.0350P)^2^+0.9808P] where P=(Fo^2^+2Fc^2^)/3'
_refine_ls_weighting_scheme calc
_refine_ls_wR_factor_gt 0.0806
_refine_ls_wR_factor_ref 0.0952
_reflns_number_gt 2206
_reflns_number_total 3467
_reflns_threshold_expression I>2\s(I)
_cod_data_source_file hb5500.cif
_cod_data_source_block I
_cod_original_cell_volume 1896.2(10)
_cod_original_sg_symbol_H-M 'P 21/c'
_cod_database_code 2226877
_cod_database_fobs_code 2226877

loop_
_symmetry_equiv_pos_as_xyz
'x, y, z'
'-x, y+1/2, -z+1/2'
'-x, -y, -z'
'x, -y-1/2, z-1/2'

loop_
_atom_site_type_symbol
_atom_site_label
_atom_site_fract_x
_atom_site_fract_y
_atom_site_fract_z
_atom_site_U_iso_or_equiv
_atom_site_adp_type
_atom_site_calc_flag
_atom_site_refinement_flags
_atom_site_occupancy
_atom_site_disorder_assembly
_atom_site_disorder_group
Zn Zn1 0.47494(4) 0.89666(6) 0.40806(3) 0.02521(17) Uani d . 1 . .
Cl Cl1 0.36221(10) 1.02812(12) 0.28182(6) 0.0255(3) Uani d . 1 . .
Cl Cl2 0.36063(9) 0.99842(13) 0.46713(7) 0.0284(3) Uani d . 1 . .
N N1 0.6991(3) 0.7462(4) 0.4103(2) 0.0244(9) Uani d . 1 . .
N N2 0.5954(3) 0.7387(4) 0.3970(2) 0.0190(8) Uani d . 1 . .
C C3 0.5733(3) 0.5958(5) 0.4026(2) 0.0189(9) Uani d . 1 . .
C C4 0.6604(3) 0.4843(5) 0.4129(3) 0.0229(10) Uani d . 1 . .
H H4A 0.6252 0.428 0.3569 0.027 Uiso calc R 1 . .
H H4B 0.6894 0.4085 0.4609 0.027 Uiso calc R 1 . .
C C5 0.7599(3) 0.5942(5) 0.4370(3) 0.0232(10) Uani d . 1 . .
H H5 0.7833 0.5694 0.3999 0.028 Uiso calc R 1 . .
C C11 0.7316(4) 0.8767(5) 0.3875(2) 0.0232(10) Uani d . 1 . .
C C12 0.6547(4) 1.0030(5) 0.3432(3) 0.0243(10) Uani d . 1 . .
H H12 0.5781 1.0006 0.3271 0.029 Uiso calc R 1 . .
C C13 0.6903(4) 1.1309(5) 0.3230(3) 0.0272(11) Uani d . 1 . .
H H13 0.6384 1.2172 0.294 0.033 Uiso calc R 1 . .
C C14 0.8002(4) 1.1353(6) 0.3444(3) 0.0339(12) Uani d . 1 . .
H H14 0.8239 1.2241 0.3303 0.041 Uiso calc R 1 . .
C C15 0.8750(4) 1.0108(6) 0.3860(3) 0.0346(12) Uani d . 1 . .
H H15 0.9501 1.0133 0.3997 0.041 Uiso calc R 1 . .
C C16 0.8428(4) 0.8811(6) 0.4085(3) 0.0307(11) Uani d . 1 . .
H H16 0.8959 0.796 0.438 0.037 Uiso calc R 1 . .
C C31 0.4686(4) 0.5567(5) 0.3919(2) 0.0205(10) Uani d . 1 . .
N N32 0.4102(3) 0.6778(4) 0.3938(2) 0.0187(8) Uani d . 1 . .
C C33 0.3083(4) 0.6496(5) 0.3775(3) 0.0245(11) Uani d . 1 . .
H H33 0.2671 0.7341 0.3781 0.029 Uiso calc R 1 . .
C C34 0.2600(4) 0.5029(5) 0.3597(3) 0.0282(11) Uani d . 1 . .
H H34 0.1862 0.4874 0.3472 0.034 Uiso calc R 1 . .
C C35 0.3201(4) 0.3800(5) 0.3603(3) 0.0290(11) Uani d . 1 . .
H H35 0.2896 0.2775 0.3496 0.035 Uiso calc R 1 . .
C C36 0.4260(4) 0.4078(5) 0.3769(3) 0.0253(10) Uani d . 1 . .
H H36 0.4692 0.3241 0.3779 0.03 Uiso calc R 1 . .
C C51 0.8688(3) 0.5881(5) 0.5352(3) 0.0220(10) Uani d . 1 . .
C C52 0.8970(4) 0.7056(5) 0.5938(3) 0.0248(11) Uani d . 1 . .
H H52 0.8504 0.7973 0.573 0.03 Uiso calc R 1 . .
C C53 0.9939(4) 0.6892(6) 0.6834(3) 0.0320(12) Uani d . 1 . .
H H53 1.0136 0.7702 0.7237 0.038 Uiso calc R 1 . .
C C54 1.0614(4) 0.5567(6) 0.7139(3) 0.0350(12) Uani d . 1 . .
H H54 1.1269 0.5458 0.7753 0.042 Uiso calc R 1 . .
C C55 1.0346(4) 0.4391(6) 0.6558(3) 0.0402(13) Uani d . 1 . .
H H55 1.0813 0.3474 0.6768 0.048 Uiso calc R 1 . .
C C56 0.9389(4) 0.4562(5) 0.5664(3) 0.0335(12) Uani d . 1 . .
H H56 0.9212 0.3764 0.526 0.04 Uiso calc R 1 . .

loop_
_atom_site_aniso_label
_atom_site_aniso_U_11
_atom_site_aniso_U_22
_atom_site_aniso_U_33
_atom_site_aniso_U_12
_atom_site_aniso_U_13
_atom_site_aniso_U_23
Zn1 0.0281(3) 0.0185(3) 0.0200(3) -0.0029(3) 0.0111(2) 0.0000(2)
Cl1 0.0283(6) 0.0241(6) 0.0206(6) 0.0053(5) 0.0139(5) 0.0035(5)
Cl2 0.0256(6) 0.0318(7) 0.0241(6) -0.0041(5) 0.0141(5) -0.0095(5)
N1 0.019(2) 0.025(2) 0.027(2) 0.0054(17) 0.0136(19) 0.0062(16)
N2 0.017(2) 0.021(2) 0.0155(18) 0.0000(16) 0.0085(17) -0.0014(15)
C3 0.022(2) 0.018(2) 0.013(2) 0.001(2) 0.0099(19) 0.0001(19)
C4 0.024(3) 0.023(2) 0.017(2) 0.000(2) 0.010(2) 0.0014(19)
C5 0.025(2) 0.023(2) 0.025(2) 0.007(2) 0.018(2) 0.006(2)
C11 0.026(3) 0.025(3) 0.019(2) -0.005(2) 0.014(2) -0.001(2)
C12 0.023(2) 0.028(3) 0.023(2) -0.004(2) 0.015(2) -0.007(2)
C13 0.038(3) 0.025(3) 0.024(2) -0.002(2) 0.022(2) -0.002(2)
C14 0.044(3) 0.035(3) 0.028(3) -0.009(3) 0.025(3) -0.002(2)
C15 0.025(3) 0.048(3) 0.031(3) -0.005(3) 0.018(2) 0.004(2)
C16 0.026(3) 0.038(3) 0.026(2) 0.000(2) 0.016(2) 0.005(2)
C31 0.024(3) 0.019(2) 0.015(2) 0.003(2) 0.011(2) 0.0019(17)
N32 0.019(2) 0.019(2) 0.0163(18) -0.0018(17) 0.0106(17) 0.0015(15)
C33 0.025(3) 0.026(3) 0.021(2) 0.001(2) 0.014(2) 0.0025(19)
C34 0.026(3) 0.029(3) 0.028(3) -0.006(2) 0.016(2) 0.001(2)
C35 0.033(3) 0.016(3) 0.032(3) -0.002(2) 0.018(2) 0.005(2)
C36 0.027(3) 0.018(2) 0.027(2) 0.004(2) 0.015(2) 0.002(2)
C51 0.018(2) 0.026(2) 0.026(2) 0.006(2) 0.016(2) 0.006(2)
C52 0.024(3) 0.024(3) 0.027(3) -0.003(2) 0.017(2) 0.001(2)
C53 0.029(3) 0.037(3) 0.031(3) -0.012(3) 0.019(3) -0.008(2)
C54 0.021(3) 0.048(3) 0.026(3) -0.006(2) 0.010(2) 0.003(2)
C55 0.031(3) 0.041(3) 0.043(3) 0.010(2) 0.021(3) 0.009(3)
C56 0.031(3) 0.041(3) 0.025(3) 0.003(2) 0.017(2) -0.003(2)

loop_
_atom_type_symbol
_atom_type_description
_atom_type_scat_dispersion_real
_atom_type_scat_dispersion_imag
_atom_type_scat_source
C C 0.0033 0.0016 'International Tables Vol C Tables 4.2.6.8 and 6.1.1.4'
H H 0 0 'International Tables Vol C Tables 4.2.6.8 and 6.1.1.4'
N N 0.0061 0.0033 'International Tables Vol C Tables 4.2.6.8 and 6.1.1.4'
Cl Cl 0.1484 0.1585 'International Tables Vol C Tables 4.2.6.8 and 6.1.1.4'
Zn Zn 0.2839 1.4301 'International Tables Vol C Tables 4.2.6.8 and 6.1.1.4'

loop_
_geom_angle_atom_site_label_1
_geom_angle_atom_site_label_2
_geom_angle_atom_site_label_3
_geom_angle_site_symmetry_1
_geom_angle_site_symmetry_3
_geom_angle
_geom_angle_publ_flag
N32 Zn1 Cl1 . . 111.57(9) y
N32 Zn1 Cl2 . 3_676 126.79(9) y
Cl1 Zn1 Cl2 . 3_676 121.63(5) y
N32 Zn1 N2 . . 76.10(13) y
Cl1 Zn1 N2 . . 105.40(9) y
Cl2 Zn1 N2 3_676 . 89.25(9) y
N32 Zn1 Cl2 . . 90.04(10) y
Cl1 Zn1 Cl2 . . 94.88(5) y
Cl2 Zn1 Cl2 3_676 . 86.03(5) y
N2 Zn1 Cl2 . . 158.51(9) y
Zn1 Cl2 Zn1 3_676 . 93.97(5) y
N2 N1 C11 . . 122.5(3) ?
N2 N1 C5 . . 111.7(3) ?
C11 N1 C5 . . 125.1(3) ?
C3 N2 N1 . . 109.5(3) ?
C3 N2 Zn1 . . 107.7(3) ?
N1 N2 Zn1 . . 139.7(3) ?
N2 C3 C31 . . 120.4(4) ?
N2 C3 C4 . . 112.7(4) ?
C31 C3 C4 . . 126.7(4) ?
C3 C4 C5 . . 101.7(3) ?
C3 C4 H4A . . 111.4 ?
C5 C4 H4A . . 111.4 ?
C3 C4 H4B . . 111.4 ?
C5 C4 H4B . . 111.4 ?
H4A C4 H4B . . 109.3 ?
N1 C5 C51 . . 112.7(3) ?
N1 C5 C4 . . 101.5(3) ?
C51 C5 C4 . . 113.0(3) ?
N1 C5 H5 . . 109.8 ?
C51 C5 H5 . . 109.8 ?
C4 C5 H5 . . 109.8 ?
N1 C11 C12 . . 121.4(4) ?
N1 C11 C16 . . 119.6(4) ?
C12 C11 C16 . . 119.0(4) ?
C13 C12 C11 . . 120.0(4) ?
C13 C12 H12 . . 120 ?
C11 C12 H12 . . 120 ?
C14 C13 C12 . . 120.9(4) ?
C14 C13 H13 . . 119.6 ?
C12 C13 H13 . . 119.6 ?
C15 C14 C13 . . 119.6(4) ?
C15 C14 H14 . . 120.2 ?
C13 C14 H14 . . 120.2 ?
C14 C15 C16 . . 121.1(4) ?
C14 C15 H15 . . 119.5 ?
C16 C15 H15 . . 119.5 ?
C15 C16 C11 . . 119.5(4) ?
C15 C16 H16 . . 120.2 ?
C11 C16 H16 . . 120.2 ?
N32 C31 C36 . . 121.0(4) ?
N32 C31 C3 . . 116.1(4) ?
C36 C31 C3 . . 122.8(4) ?
C33 N32 C31 . . 118.5(4) ?
C33 N32 Zn1 . . 123.3(3) ?
C31 N32 Zn1 . . 117.9(3) ?
N32 C33 C34 . . 122.8(4) ?
N32 C33 H33 . . 118.6 ?
C34 C33 H33 . . 118.6 ?
C35 C34 C33 . . 119.0(4) ?
C35 C34 H34 . . 120.5 ?
C33 C34 H34 . . 120.5 ?
C34 C35 C36 . . 118.8(4) ?
C34 C35 H35 . . 120.6 ?
C36 C35 H35 . . 120.6 ?
C31 C36 C35 . . 119.9(4) ?
C31 C36 H36 . . 120.1 ?
C35 C36 H36 . . 120.1 ?
C52 C51 C56 . . 119.3(4) ?
C52 C51 C5 . . 122.6(4) ?
C56 C51 C5 . . 118.0(4) ?
C51 C52 C53 . . 119.8(4) ?
C51 C52 H52 . . 120.1 ?
C53 C52 H52 . . 120.1 ?
C54 C53 C52 . . 120.4(4) ?
C54 C53 H53 . . 119.8 ?
C52 C53 H53 . . 119.8 ?
C53 C54 C55 . . 120.3(4) ?
C53 C54 H54 . . 119.9 ?
C55 C54 H54 . . 119.9 ?
C54 C55 C56 . . 119.3(5) ?
C54 C55 H55 . . 120.3 ?
C56 C55 H55 . . 120.3 ?
C55 C56 C51 . . 120.9(4) ?
C55 C56 H56 . . 119.6 ?
C51 C56 H56 . . 119.6 ?

loop_
_geom_bond_atom_site_label_1
_geom_bond_atom_site_label_2
_geom_bond_site_symmetry_2
_geom_bond_distance
_geom_bond_publ_flag
Zn1 N32 . 2.048(3) y
Zn1 Cl1 . 2.2153(13) y
Zn1 Cl2 3_676 2.2534(13) y
Zn1 N2 . 2.340(3) y
Zn1 Cl2 . 2.7080(13) y
Cl2 Zn1 3_676 2.2534(13) ?
N1 N2 . 1.365(4) ?
N1 C11 . 1.399(5) ?
N1 C5 . 1.479(5) ?
N2 C3 . 1.295(5) ?
C3 C31 . 1.445(6) ?
C3 C4 . 1.501(5) ?
C4 C5 . 1.537(6) ?
C4 H4A . 0.99 ?
C4 H4B . 0.99 ?
C5 C51 . 1.526(5) ?
C5 H5 . 1 ?
C11 C12 . 1.399(6) ?
C11 C16 . 1.400(6) ?
C12 C13 . 1.379(6) ?
C12 H12 . 0.95 ?
C13 C14 . 1.377(6) ?
C13 H13 . 0.95 ?
C14 C15 . 1.370(6) ?
C14 H14 . 0.95 ?
C15 C16 . 1.388(6) ?
C15 H15 . 0.95 ?
C16 H16 . 0.95 ?
C31 N32 . 1.362(5) ?
C31 C36 . 1.375(6) ?
N32 C33 . 1.332(5) ?
C33 C34 . 1.381(6) ?
C33 H33 . 0.95 ?
C34 C35 . 1.371(6) ?
C34 H34 . 0.95 ?
C35 C36 . 1.385(6) ?
C35 H35 . 0.95 ?
C36 H36 . 0.95 ?
C51 C52 . 1.381(5) ?
C51 C56 . 1.385(6) ?
C52 C53 . 1.390(6) ?
C52 H52 . 0.95 ?
C53 C54 . 1.373(6) ?
C53 H53 . 0.95 ?
C54 C55 . 1.380(6) ?
C54 H54 . 0.95 ?
C55 C56 . 1.385(6) ?
C55 H55 . 0.95 ?
C56 H56 . 0.95 ?

loop_
_geom_hbond_atom_site_label_D
_geom_hbond_atom_site_label_H
_geom_hbond_atom_site_label_A
_geom_hbond_site_symmetry_A
_geom_hbond_distance_DH
_geom_hbond_distance_HA
_geom_hbond_distance_DA
_geom_hbond_angle_DHA
C5 H5 Cl1 2_645 1.00 2.76 3.474(5) 128
C12 H12 Cl1 . 0.95 2.69 3.635(7) 174
C33 H33 Cl2 . 0.95 2.66 3.315(5) 127
C34 H34 Cg1 3_666 0.95 2.65 3.557(7) 159

loop_
_geom_torsion_atom_site_label_1
_geom_torsion_atom_site_label_2
_geom_torsion_atom_site_label_3
_geom_torsion_atom_site_label_4
_geom_torsion_site_symmetry_1
_geom_torsion_site_symmetry_2
_geom_torsion_site_symmetry_3
_geom_torsion_site_symmetry_4
_geom_torsion
_geom_torsion_publ_flag
N32 Zn1 Cl2 Zn1 . . . 3_676 126.89(9) ?
Cl1 Zn1 Cl2 Zn1 . . . 3_676 -121.45(5) ?
Cl2 Zn1 Cl2 Zn1 3_676 . . 3_676 0 ?
N2 Zn1 Cl2 Zn1 . . . 3_676 77.7(2) ?
C11 N1 N2 C3 . . . . 164.2(3) ?
C5 N1 N2 C3 . . . . -6.7(4) ?
C11 N1 N2 Zn1 . . . . -39.4(5) ?
C5 N1 N2 Zn1 . . . . 149.7(3) ?
N32 Zn1 N2 C3 . . . . -10.4(2) ?
Cl1 Zn1 N2 C3 . . . . -119.4(2) ?
Cl2 Zn1 N2 C3 3_676 . . . 117.9(2) ?
Cl2 Zn1 N2 C3 . . . . 40.8(4) ?
N32 Zn1 N2 N1 . . . . -167.1(4) ?
Cl1 Zn1 N2 N1 . . . . 83.9(4) ?
Cl2 Zn1 N2 N1 3_676 . . . -38.8(4) ?
Cl2 Zn1 N2 N1 . . . . -115.9(4) ?
N1 N2 C3 C31 . . . . 179.4(3) ?
Zn1 N2 C3 C31 . . . . 15.1(4) ?
N1 N2 C3 C4 . . . . -5.4(4) ?
Zn1 N2 C3 C4 . . . . -169.7(2) ?
N2 C3 C4 C5 . . . . 14.3(4) ?
C31 C3 C4 C5 . . . . -170.8(3) ?
N2 N1 C5 C51 . . . . -106.1(4) ?
C11 N1 C5 C51 . . . . 83.4(5) ?
N2 N1 C5 C4 . . . . 15.0(4) ?
C11 N1 C5 C4 . . . . -155.6(3) ?
C3 C4 C5 N1 . . . . -16.2(4) ?
C3 C4 C5 C51 . . . . 104.7(4) ?
N2 N1 C11 C12 . . . . -5.1(6) ?
C5 N1 C11 C12 . . . . 164.5(4) ?
N2 N1 C11 C16 . . . . 175.6(3) ?
C5 N1 C11 C16 . . . . -14.9(6) ?
N1 C11 C12 C13 . . . . 178.9(3) ?
C16 C11 C12 C13 . . . . -1.7(6) ?
C11 C12 C13 C14 . . . . 1.3(6) ?
C12 C13 C14 C15 . . . . 0.2(6) ?
C13 C14 C15 C16 . . . . -1.2(7) ?
C14 C15 C16 C11 . . . . 0.7(7) ?
N1 C11 C16 C15 . . . . -179.9(4) ?
C12 C11 C16 C15 . . . . 0.7(6) ?
N2 C3 C31 N32 . . . . -12.6(5) ?
C4 C3 C31 N32 . . . . 172.9(3) ?
N2 C3 C31 C36 . . . . 164.7(4) ?
C4 C3 C31 C36 . . . . -9.8(6) ?
C36 C31 N32 C33 . . . . -2.4(5) ?
C3 C31 N32 C33 . . . . 175.0(3) ?
C36 C31 N32 Zn1 . . . . -175.8(3) ?
C3 C31 N32 Zn1 . . . . 1.5(4) ?
Cl1 Zn1 N32 C33 . . . . -67.2(3) ?
Cl2 Zn1 N32 C33 3_676 . . . 113.1(3) ?
N2 Zn1 N32 C33 . . . . -168.5(3) ?
Cl2 Zn1 N32 C33 . . . . 28.0(3) ?
Cl1 Zn1 N32 C31 . . . . 105.9(3) ?
Cl2 Zn1 N32 C31 3_676 . . . -73.7(3) ?
N2 Zn1 N32 C31 . . . . 4.6(3) ?
Cl2 Zn1 N32 C31 . . . . -158.8(3) ?
C31 N32 C33 C34 . . . . 0.6(6) ?
Zn1 N32 C33 C34 . . . . 173.7(3) ?
N32 C33 C34 C35 . . . . 1.3(6) ?
C33 C34 C35 C36 . . . . -1.4(6) ?
N32 C31 C36 C35 . . . . 2.2(6) ?
C3 C31 C36 C35 . . . . -174.9(4) ?
C34 C35 C36 C31 . . . . -0.3(6) ?
N1 C5 C51 C52 . . . . 7.7(5) ?
C4 C5 C51 C52 . . . . -106.5(5) ?
N1 C5 C51 C56 . . . . -174.7(4) ?
C4 C5 C51 C56 . . . . 71.1(5) ?
C56 C51 C52 C53 . . . . -1.0(6) ?
C5 C51 C52 C53 . . . . 176.5(4) ?
C51 C52 C53 C54 . . . . -0.3(6) ?
C52 C53 C54 C55 . . . . 0.9(7) ?
C53 C54 C55 C56 . . . . -0.1(7) ?
C54 C55 C56 C51 . . . . -1.2(7) ?
C52 C51 C56 C55 . . . . 1.8(7) ?
C5 C51 C56 C55 . . . . -175.9(4) ?
